data_7234658
loop_
_publ_author_name
'Wenwei Jin'
'Peter V. Johnston'
'Delwin L. Elder'
'Karl T. Manner'
'Kerry E. Garrett'
'Werner Kaminsky'
'Ruimin Xu'
'Bruce H. Robinson'
'Larry R. Dalton'

_publ_section_title
;
 Structure-function relationship exploration for enhanced thermal
 stability and electro-optic activity in monolithic organic NLO
 chromophores
;
_journal_name_full 'Journal of Materials Chemistry C'
_journal_page_first 3119
_journal_page_last 3124
_journal_paper_doi 10.1039/C6TC00358C
_journal_volume 4
_journal_year 2016
_chemical_formula_moiety 'C21 H21 N O'
_chemical_formula_sum 'C21 H21 N O'
_chemical_formula_weight 303.39
_chemical_name_common 2-(9H-carbazol-9-yl)-3,5,5-trimethylcyclohex-2-en-1-one
_chemical_name_systematic '2-(carbazol-9-yl)-3,5,5-trimethylcycloh ex-2-en-1-one'
_space_group_IT_number 62
_space_group_name_Hall '-P 2ac 2n'
_space_group_name_H-M_alt 'P n m a'
_symmetry_cell_setting orthorhombic
_symmetry_Int_Tables_number 62
_symmetry_space_group_name_Hall '-P 2ac 2n'
_symmetry_space_group_name_H-M 'P n m a'
_atom_sites_solution_hydrogens geom
_atom_sites_solution_primary direct
_atom_sites_solution_secondary difmap
_cell_angle_alpha 90
_cell_angle_beta 90
_cell_angle_gamma 90
_cell_formula_units_Z 12
_cell_length_a 7.5283(6)
_cell_length_b 35.261(3)
_cell_length_c 18.8417(14)
_cell_measurement_reflns_used 859
_cell_measurement_temperature 100(2)
_cell_measurement_theta_max 20
_cell_measurement_theta_min 3
_cell_volume 5001.6(7)
_computing_cell_refinement 'SAINT (Bruker, 2007)'
_computing_data_collection 'APEX2 (Bruker, 2007)'
_computing_data_reduction 'SAINT (Bruker, 2007)'
_computing_molecular_graphics 'ORTEP-3 for Windows (Farrugia, 1997)'
_computing_publication_material 'SHELXL-97 (Sheldrick, 1997)'
_computing_structure_refinement 'SHELXL-97 (Sheldrick, 2008)'
_computing_structure_solution 'SHELXS97 (Sheldrick, 1997)'
_diffrn_ambient_temperature 100(2)
_diffrn_measured_fraction_theta_full 0.99
_diffrn_measured_fraction_theta_max 0.989
_diffrn_measurement_device_type 'Bruker APEXII CCD area-detector'
_diffrn_measurement_method '\f and \w scans'
_diffrn_radiation_monochromator graphite
_diffrn_radiation_type MoK\a
_diffrn_radiation_wavelength 0.71073
_diffrn_reflns_av_R_equivalents 0.0546
_diffrn_reflns_av_unetI/netI 0.0164
_diffrn_reflns_limit_h_max 9
_diffrn_reflns_limit_h_min -9
_diffrn_reflns_limit_k_max 44
_diffrn_reflns_limit_k_min -44
_diffrn_reflns_limit_l_max 23
_diffrn_reflns_limit_l_min -23
_diffrn_reflns_number 164328
_diffrn_reflns_theta_full 25
_diffrn_reflns_theta_max 26.37
_diffrn_reflns_theta_min 2.31
_diffrn_source 'fine-focus sealed tube'
_exptl_absorpt_coefficient_mu 0.074
_exptl_absorpt_correction_T_max 0.9854
_exptl_absorpt_correction_T_min 0.9783
_exptl_absorpt_correction_type multi-scan
_exptl_absorpt_process_details '(SADABS; Bruker, 2007)'
_exptl_crystal_colour orange
_exptl_crystal_density_diffrn 1.209
_exptl_crystal_density_method 'not measured'
_exptl_crystal_description block
_exptl_crystal_F_000 1944
_exptl_crystal_size_max 0.3
_exptl_crystal_size_mid 0.3
_exptl_crystal_size_min 0.2
_refine_diff_density_max 0.304
_refine_diff_density_min -0.226
_refine_diff_density_rms 0.049
_refine_ls_extinction_method none
_refine_ls_goodness_of_fit_ref 1.23
_refine_ls_hydrogen_treatment constr
_refine_ls_matrix_type full
_refine_ls_number_parameters 352
_refine_ls_number_reflns 5152
_refine_ls_number_restraints 29
_refine_ls_restrained_S_all 1.228
_refine_ls_R_factor_all 0.0803
_refine_ls_R_factor_gt 0.0715
_refine_ls_shift/su_max 0
_refine_ls_shift/su_mean 0
_refine_ls_structure_factor_coef Fsqd
_refine_ls_weighting_details 'calc w=1/[\s^2^(Fo^2^)+(0.0125P)^2^+7.5203P] where P=(Fo^2^+2Fc^2^)/3'
_refine_ls_weighting_scheme calc
_refine_ls_wR_factor_gt 0.1371
_refine_ls_wR_factor_ref 0.1414
_reflns_number_gt 4560
_reflns_number_total 5152
_reflns_threshold_expression >2\s(I)
_cod_data_source_file J-Mater-Chem-C-2016-4-3119.cif
_cod_data_source_block pvj_010814_0ma
_cod_original_cell_volume 5001.7(7)
_cod_database_code 7234658

loop_
_symmetry_equiv_pos_as_xyz
'x, y, z'
'-x+1/2, -y, z+1/2'
'x+1/2, -y+1/2, -z+1/2'
'-x, y+1/2, -z'
'-x, -y, -z'
'x-1/2, y, -z-1/2'
'-x-1/2, y-1/2, z-1/2'
'x, -y-1/2, z'

loop_
_atom_site_label
_atom_site_type_symbol
_atom_site_fract_x
_atom_site_fract_y
_atom_site_fract_z
_atom_site_U_iso_or_equiv
_atom_site_adp_type
_atom_site_occupancy
_atom_site_symmetry_multiplicity
_atom_site_calc_flag
_atom_site_refinement_flags
_atom_site_disorder_assembly
_atom_site_disorder_group
C1 C 0.0677(3) 0.11005(7) 0.62386(13) 0.0291(5) Uani 1 1 d . . .
C2 C 0.1021(4) 0.10911(8) 0.69662(13) 0.0340(6) Uani 1 1 d . . .
H2 H 0.0484 0.0907 0.7265 0.041 Uiso 1 1 calc R . .
C3 C 0.2169(4) 0.13590(8) 0.72326(14) 0.0387(6) Uani 1 1 d . . .
H3 H 0.2414 0.1361 0.7727 0.046 Uiso 1 1 calc R . .
C4 C 0.2987(4) 0.16281(8) 0.67969(15) 0.0390(6) Uani 1 1 d . . .
H4 H 0.3783 0.1807 0.6998 0.047 Uiso 1 1 calc R . .
C5 C 0.2648(4) 0.16359(7) 0.60755(15) 0.0356(6) Uani 1 1 d . . .
H5 H 0.3198 0.182 0.578 0.043 Uiso 1 1 calc R . .
C6 C 0.1480(4) 0.13677(7) 0.57901(13) 0.0322(6) Uani 1 1 d . . .
C7 C 0.0807(4) 0.12943(7) 0.50833(13) 0.0348(6) Uani 1 1 d . . .
C8 C 0.1118(4) 0.14555(8) 0.44198(15) 0.0454(7) Uani 1 1 d . . .
H8 H 0.1922 0.1661 0.437 0.055 Uiso 1 1 calc R . .
C9 C 0.0245(5) 0.13119(9) 0.38376(15) 0.0520(8) Uani 1 1 d . . .
H9 H 0.0449 0.1421 0.3383 0.062 Uiso 1 1 calc R . .
C10 C -0.0932(4) 0.10101(9) 0.39042(14) 0.0439(7) Uani 1 1 d . . .
H10 H -0.1513 0.0917 0.3492 0.053 Uiso 1 1 calc R . .
C11 C -0.1284(4) 0.08419(8) 0.45541(13) 0.0364(6) Uani 1 1 d . . .
H11 H -0.2094 0.0637 0.4598 0.044 Uiso 1 1 calc R . .
C12 C -0.0387(4) 0.09895(7) 0.51391(12) 0.0318(6) Uani 1 1 d . . .
N1 N -0.0468(3) 0.08729(6) 0.58462(10) 0.0311(5) Uani 1 1 d D . .
O1 O 0.1227(3) 0.02131(6) 0.62415(12) 0.0521(6) Uani 1 1 d D . .
C13 C -0.1445(3) 0.05562(7) 0.61043(12) 0.0297(5) Uani 1 1 d D . .
C14 C -0.0382(4) 0.02197(8) 0.63101(13) 0.0356(6) Uani 1 1 d D . .
C15 C -0.1398(4) -0.01055(7) 0.66250(13) 0.0388(6) Uani 1 1 d D . .
H15A H -0.1524 -0.0063 0.7142 0.047 Uiso 1 1 calc R . .
H15B H -0.0705 -0.0341 0.6557 0.047 Uiso 1 1 calc R . .
C16 C -0.3239(4) -0.01599(7) 0.63041(13) 0.0367(6) Uani 1 1 d D . .
C17 C -0.4244(4) 0.02161(7) 0.63798(13) 0.0348(6) Uani 1 1 d D . .
H17A H -0.5353 0.02 0.61 0.042 Uiso 1 1 calc R . .
H17B H -0.4581 0.0249 0.6884 0.042 Uiso 1 1 calc R . .
C18 C -0.3225(3) 0.05604(7) 0.61444(12) 0.0287(5) Uani 1 1 d D . .
C19 C -0.4321(4) 0.09017(7) 0.59657(13) 0.0363(6) Uani 1 1 d D . .
H19A H -0.3547 0.1124 0.5927 0.054 Uiso 1 1 calc R . .
H19B H -0.5201 0.0944 0.634 0.054 Uiso 1 1 calc R . .
H19C H -0.493 0.086 0.5513 0.054 Uiso 1 1 calc R . .
C20 C -0.4213(5) -0.04749(8) 0.67002(17) 0.0565(9) Uani 1 1 d D . .
H20A H -0.3581 -0.0715 0.6633 0.085 Uiso 1 1 calc R . .
H20B H -0.5424 -0.0498 0.6515 0.085 Uiso 1 1 calc R . .
H20C H -0.4257 -0.0414 0.7207 0.085 Uiso 1 1 calc R . .
C21 C -0.3092(4) -0.02745(8) 0.55203(13) 0.0406(7) Uani 1 1 d D . .
H21A H -0.2451 -0.0077 0.5258 0.061 Uiso 1 1 calc R . .
H21B H -0.4285 -0.0304 0.532 0.061 Uiso 1 1 calc R . .
H21C H -0.2446 -0.0515 0.5483 0.061 Uiso 1 1 calc R . .
C22 C 0.5600(3) 0.21810(7) 0.37865(12) 0.0278(5) Uani 1 1 d . . .
C23 C 0.5939(4) 0.18037(8) 0.39314(14) 0.0407(7) Uani 1 1 d . . .
H23 H 0.6697 0.1731 0.4311 0.049 Uiso 1 1 calc R . .
C24 C 0.5136(5) 0.15360(9) 0.35048(17) 0.0581(9) Uani 1 1 d . . .
H24 H 0.5356 0.1274 0.3588 0.07 Uiso 1 1 calc R . .
C25 C 0.4006(5) 0.16433(10) 0.29530(16) 0.0583(10) Uani 1 1 d . . .
H25 H 0.3462 0.1453 0.267 0.07 Uiso 1 1 calc R . .
C26 C 0.3663(4) 0.20173(10) 0.28098(13) 0.0450(8) Uani 1 1 d . . .
H26 H 0.289 0.2086 0.2433 0.054 Uiso 1 1 calc R . .
C27 C 0.4474(3) 0.22966(8) 0.32293(12) 0.0315(6) Uani 1 1 d . . .
N2 N 0.6298(4) 0.25 0.41144(14) 0.0253(6) Uani 1 2 d SD . .
O2 O 0.4394(4) 0.25989(9) 0.53523(17) 0.0326(11) Uani 0.5 1 d PD . .
C28 C 0.7173(5) 0.2548(5) 0.47838(19) 0.015(3) Uani 0.5 1 d PD . .
C29 C 0.6008(5) 0.26057(11) 0.5404(2) 0.0223(10) Uani 0.5 1 d PD . .
C30 C 0.6945(6) 0.26857(13) 0.6093(2) 0.0265(10) Uani 0.5 1 d PD . .
H30A H 0.6132 0.2643 0.6484 0.032 Uiso 0.5 1 d PR . .
H30B H 0.7305 0.295 0.6104 0.032 Uiso 0.5 1 d PR . .
C31 C 0.8576(6) 0.2437(3) 0.6191(2) 0.025(2) Uani 0.5 1 d PD . .
C32 C 0.9834(4) 0.25 0.55556(16) 0.0217(7) Uani 1 2 d SD . .
H32A H 1.0433 0.2741 0.5619 0.026 Uiso 0.5 1 d PR . .
H32B H 1.0734 0.2303 0.556 0.026 Uiso 0.5 1 d PR . .
C33 C 0.8946(4) 0.25 0.48412(15) 0.0185(6) Uani 1 2 d SD . .
C34 C 1.0134(5) 0.2454(7) 0.4208(2) 0.028(3) Uani 0.5 1 d PD . .
H34A H 1.0076 0.2195 0.4057 0.043 Uiso 0.5 1 d PR . .
H34B H 1.1335 0.25 0.4335 0.043 Uiso 1 2 d SR . .
H34C H 0.9751 0.2617 0.3829 0.043 Uiso 0.5 1 d PR . .
C35 C 0.9558(5) 0.25 0.68794(18) 0.0412(9) Uani 1 2 d SD . .
H35A H 1.0484 0.2683 0.6807 0.062 Uiso 0.5 1 d PR . .
H35B H 1.0068 0.2265 0.7038 0.062 Uiso 0.5 1 d PR . .
H35C H 0.8744 0.2592 0.7232 0.062 Uiso 0.5 1 d PR . .
C36 C 0.8011(6) 0.20171(12) 0.6229(2) 0.0255(10) Uani 0.5 1 d PD . .
H36A H 0.8998 0.1866 0.6383 0.038 Uiso 0.5 1 d PR . .
H36B H 0.7632 0.1934 0.5769 0.038 Uiso 0.5 1 d PR . .
H36C H 0.7049 0.199 0.656 0.038 Uiso 0.5 1 d PR . .

loop_
_atom_site_aniso_label
_atom_site_aniso_U_11
_atom_site_aniso_U_22
_atom_site_aniso_U_33
_atom_site_aniso_U_23
_atom_site_aniso_U_13
_atom_site_aniso_U_12
C1 0.0296(13) 0.0298(12) 0.0281(12) -0.0066(10) -0.0005(10) 0.0033(11)
C2 0.0352(14) 0.0412(14) 0.0256(12) -0.0065(11) -0.0016(11) 0.0060(12)
C3 0.0374(15) 0.0475(16) 0.0311(13) -0.0139(12) -0.0046(12) 0.0105(13)
C4 0.0359(14) 0.0340(14) 0.0470(16) -0.0158(12) -0.0083(13) 0.0115(12)
C5 0.0336(14) 0.0269(12) 0.0462(15) -0.0031(11) -0.0057(12) 0.0048(11)
C6 0.0365(14) 0.0279(12) 0.0323(13) -0.0009(10) -0.0024(11) 0.0057(11)
C7 0.0408(15) 0.0325(13) 0.0310(13) 0.0018(11) -0.0024(12) 0.0002(12)
C8 0.0517(18) 0.0458(16) 0.0388(15) 0.0131(13) -0.0059(14) -0.0087(15)
C9 0.062(2) 0.065(2) 0.0292(14) 0.0167(14) -0.0030(14) -0.0066(17)
C10 0.0492(17) 0.0576(18) 0.0247(13) 0.0005(12) -0.0068(12) -0.0030(15)
C11 0.0409(15) 0.0423(14) 0.0261(12) -0.0012(11) -0.0044(11) -0.0032(13)
C12 0.0380(14) 0.0330(13) 0.0245(12) 0.0016(10) -0.0001(11) 0.0019(12)
N1 0.0379(12) 0.0332(11) 0.0221(10) -0.0008(9) -0.0024(9) -0.0020(10)
O1 0.0399(12) 0.0502(12) 0.0661(14) 0.0001(11) -0.0053(11) 0.0091(10)
C13 0.0392(14) 0.0314(13) 0.0185(11) -0.0042(10) -0.0003(10) -0.0020(11)
C14 0.0429(16) 0.0379(14) 0.0262(12) -0.0068(11) -0.0042(12) 0.0037(13)
C15 0.0588(18) 0.0310(13) 0.0266(13) -0.0010(11) -0.0046(13) 0.0028(13)
C16 0.0502(17) 0.0317(13) 0.0282(13) -0.0053(11) 0.0043(12) -0.0027(13)
C17 0.0412(15) 0.0357(14) 0.0276(12) -0.0064(11) 0.0072(11) -0.0044(12)
C18 0.0364(14) 0.0322(13) 0.0174(11) -0.0068(9) 0.0009(10) -0.0004(11)
C19 0.0442(16) 0.0344(14) 0.0301(13) -0.0065(11) -0.0031(12) 0.0059(12)
C20 0.077(2) 0.0368(16) 0.0555(19) -0.0009(14) 0.0150(18) -0.0058(16)
C21 0.0481(17) 0.0395(15) 0.0342(14) -0.0136(12) -0.0026(13) 0.0027(13)
C22 0.0207(11) 0.0413(14) 0.0214(11) -0.0067(10) 0.0029(9) -0.0003(11)
C23 0.0485(17) 0.0417(15) 0.0319(13) -0.0070(12) 0.0056(13) 0.0043(13)
C24 0.086(3) 0.0428(17) 0.0451(18) -0.0164(14) 0.0185(18) -0.0076(18)
C25 0.069(2) 0.070(2) 0.0360(16) -0.0271(16) 0.0144(16) -0.0287(19)
C26 0.0299(14) 0.085(2) 0.0203(12) -0.0127(14) 0.0042(11) -0.0164(15)
C27 0.0185(11) 0.0587(16) 0.0173(10) -0.0054(11) 0.0047(9) -0.0044(11)
N2 0.0192(13) 0.0370(15) 0.0198(13) 0 -0.0028(11) 0
O2 0.0170(14) 0.044(3) 0.0371(17) 0.0024(14) 0.0009(13) 0.0054(14)
C28 0.0168(16) 0.011(9) 0.0182(15) 0.002(2) -0.0005(13) 0.001(2)
C29 0.019(2) 0.023(3) 0.025(2) 0.0012(15) 0.0005(17) 0.0046(15)
C30 0.035(3) 0.023(2) 0.021(2) -0.0015(18) 0.005(2) 0.005(2)
C31 0.0258(19) 0.027(7) 0.0210(17) -0.001(2) -0.0012(15) 0.001(2)
C32 0.0152(15) 0.0268(16) 0.0232(15) 0 -0.0005(13) 0
C33 0.0170(15) 0.0178(14) 0.0208(15) 0 0.0007(12) 0
C34 0.0209(18) 0.041(10) 0.0232(17) 0.000(3) 0.0012(15) -0.005(3)
C35 0.039(2) 0.061(3) 0.0232(18) 0 -0.0022(17) 0
C36 0.020(2) 0.029(2) 0.028(2) 0.0078(19) 0.0012(19) 0.0005(19)

loop_
_atom_type_symbol
_atom_type_description
_atom_type_scat_dispersion_real
_atom_type_scat_dispersion_imag
_atom_type_scat_source
C C 0.0033 0.0016 'International Tables Vol C Tables 4.2.6.8 and 6.1.1.4'
H H 0 0 'International Tables Vol C Tables 4.2.6.8 and 6.1.1.4'
N N 0.0061 0.0033 'International Tables Vol C Tables 4.2.6.8 and 6.1.1.4'
O O 0.0106 0.006 'International Tables Vol C Tables 4.2.6.8 and 6.1.1.4'

loop_
_geom_angle_atom_site_label_1
_geom_angle_atom_site_label_2
_geom_angle_atom_site_label_3
_geom_angle
_geom_angle_site_symmetry_1
_geom_angle_site_symmetry_3
N1 C1 C2 128.6(2) . .
N1 C1 C6 109.5(2) . .
C2 C1 C6 121.9(2) . .
C3 C2 C1 117.3(3) . .
C3 C2 H2 121.3 . .
C1 C2 H2 121.3 . .
C2 C3 C4 121.9(2) . .
C2 C3 H3 119 . .
C4 C3 H3 119 . .
C5 C4 C3 120.6(3) . .
C5 C4 H4 119.7 . .
C3 C4 H4 119.7 . .
C4 C5 C6 118.7(3) . .
C4 C5 H5 120.7 . .
C6 C5 H5 120.7 . .
C5 C6 C1 119.6(2) . .
C5 C6 C7 134.0(2) . .
C1 C6 C7 106.5(2) . .
C8 C7 C12 119.2(2) . .
C8 C7 C6 133.9(3) . .
C12 C7 C6 107.0(2) . .
C9 C8 C7 119.0(3) . .
C9 C8 H8 120.5 . .
C7 C8 H8 120.5 . .
C8 C9 C10 121.0(3) . .
C8 C9 H9 119.5 . .
C10 C9 H9 119.5 . .
C11 C10 C9 121.9(3) . .
C11 C10 H10 119 . .
C9 C10 H10 119 . .
C10 C11 C12 116.5(3) . .
C10 C11 H11 121.7 . .
C12 C11 H11 121.7 . .
C11 C12 N1 128.6(2) . .
C11 C12 C7 122.4(2) . .
N1 C12 C7 108.9(2) . .
C1 N1 C12 108.1(2) . .
C1 N1 C13 126.3(2) . .
C12 N1 C13 125.4(2) . .
C18 C13 N1 121.8(2) . .
C18 C13 C14 122.2(2) . .
N1 C13 C14 116.0(2) . .
O1 C14 C13 121.6(3) . .
O1 C14 C15 122.3(3) . .
C13 C14 C15 116.1(2) . .
C14 C15 C16 113.8(2) . .
C14 C15 H15A 108.8 . .
C16 C15 H15A 108.8 . .
C14 C15 H15B 108.8 . .
C16 C15 H15B 108.8 . .
H15A C15 H15B 107.7 . .
C15 C16 C20 109.5(2) . .
C15 C16 C17 107.6(2) . .
C20 C16 C17 110.3(2) . .
C15 C16 C21 110.5(2) . .
C20 C16 C21 108.3(2) . .
C17 C16 C21 110.7(2) . .
C18 C17 C16 114.8(2) . .
C18 C17 H17A 108.6 . .
C16 C17 H17A 108.6 . .
C18 C17 H17B 108.6 . .
C16 C17 H17B 108.6 . .
H17A C17 H17B 107.5 . .
C13 C18 C19 123.1(2) . .
C13 C18 C17 121.1(2) . .
C19 C18 C17 115.8(2) . .
C18 C19 H19A 109.5 . .
C18 C19 H19B 109.5 . .
H19A C19 H19B 109.5 . .
C18 C19 H19C 109.5 . .
H19A C19 H19C 109.5 . .
H19B C19 H19C 109.5 . .
C16 C20 H20A 109.5 . .
C16 C20 H20B 109.5 . .
H20A C20 H20B 109.5 . .
C16 C20 H20C 109.5 . .
H20A C20 H20C 109.5 . .
H20B C20 H20C 109.5 . .
C16 C21 H21A 109.5 . .
C16 C21 H21B 109.5 . .
H21A C21 H21B 109.5 . .
C16 C21 H21C 109.5 . .
H21A C21 H21C 109.5 . .
H21B C21 H21C 109.5 . .
C23 C22 N2 128.5(2) . .
C23 C22 C27 122.5(2) . .
N2 C22 C27 109.0(2) . .
C24 C23 C22 117.6(3) . .
C24 C23 H23 121.2 . .
C22 C23 H23 121.2 . .
C23 C24 C25 121.0(3) . .
C23 C24 H24 119.5 . .
C25 C24 H24 119.5 . .
C26 C25 C24 121.5(3) . .
C26 C25 H25 119.3 . .
C24 C25 H25 119.3 . .
C25 C26 C27 118.9(3) . .
C25 C26 H26 120.6 . .
C27 C26 H26 120.6 . .
C26 C27 C22 118.6(3) . .
C22 N2 C28 131.5(8) . .
C33 C28 N2 120.7(4) . .
C33 C28 C29 122.8(3) . .
N2 C28 C29 116.1(3) . .
O2 C29 C28 121.8(4) . .
O2 C29 C30 122.7(4) . .
C28 C29 C30 115.5(4) . .
C29 C30 C31 112.1(4) . .
C29 C30 H30A 109.3 . .
C31 C30 H30A 109.2 . .
C29 C30 H30B 109.2 . .
C31 C30 H30B 109 . .
H30A C30 H30B 107.9 . .
C35 C31 C30 114.5(5) . .
C35 C31 C32 110.2(3) . .
C30 C31 C32 108.6(4) . .
C35 C31 C36 103.6(4) . .
C30 C31 C36 109.7(4) . .
C32 C31 C36 110.2(5) . .
C33 C32 C31 115.0(3) . .
C33 C32 H32A 108.5 . .
C31 C32 H32A 108.4 . .
C33 C32 H32B 108.5 . .
C31 C32 H32B 108.7 . .
H32A C32 H32B 107.5 . .
C28 C33 C34 122.7(3) . .
C28 C33 C32 120.8(3) . .
C34 C33 C32 116.6(3) . .
C33 C34 H34A 108.1 . .
C33 C34 H34B 110.5 . .
H34A C34 H34B 106.2 . .
C33 C34 H34C 110.4 . .
H34A C34 H34C 109.5 . .
H34B C34 H34C 111.9 . .
C31 C35 H35A 109.4 . .
C31 C35 H35B 109.6 . .
H35A C35 H35B 109.5 . .
C31 C35 H35C 109.4 . .
H35A C35 H35C 109.5 . .
H35B C35 H35C 109.5 . .
C31 C36 H36A 109.5 . .
C31 C36 H36B 109.4 . .
H36A C36 H36B 109.5 . .
C31 C36 H36C 109.4 . .
H36A C36 H36C 109.5 . .
H36B C36 H36C 109.5 . .

loop_
_geom_bond_atom_site_label_1
_geom_bond_atom_site_label_2
_geom_bond_distance
_geom_bond_site_symmetry_2
C1 N1 1.390(3) .
C1 C2 1.396(3) .
C1 C6 1.402(4) .
C2 C3 1.375(4) .
C2 H2 0.95 .
C3 C4 1.397(4) .
C3 H3 0.95 .
C4 C5 1.383(4) .
C4 H4 0.95 .
C5 C6 1.399(4) .
C5 H5 0.95 .
C6 C7 1.448(3) .
C7 C8 1.393(4) .
C7 C12 1.405(4) .
C8 C9 1.375(4) .
C8 H8 0.95 .
C9 C10 1.391(4) .
C9 H9 0.95 .
C10 C11 1.386(4) .
C10 H10 0.95 .
C11 C12 1.393(3) .
C11 H11 0.95 .
C12 N1 1.396(3) .
N1 C13 1.423(3) .
O1 C14 1.219(3) .
C13 C18 1.342(4) .
C13 C14 1.483(4) .
C14 C15 1.501(4) .
C15 C16 1.524(4) .
C15 H15A 0.99 .
C15 H15B 0.99 .
C16 C20 1.526(4) .
C16 C17 1.533(4) .
C16 C21 1.535(3) .
C17 C18 1.503(3) .
C17 H17A 0.99 .
C17 H17B 0.99 .
C18 C19 1.497(3) .
C19 H19A 0.98 .
C19 H19B 0.98 .
C19 H19C 0.98 .
C20 H20A 0.98 .
C20 H20B 0.98 .
C20 H20C 0.98 .
C21 H21A 0.98 .
C21 H21B 0.98 .
C21 H21C 0.98 .
C22 C23 1.382(4) .
C22 N2 1.387(3) .
C22 C27 1.410(3) .
C23 C24 1.379(4) .
C23 H23 0.95 .
C24 C25 1.396(5) .
C24 H24 0.95 .
C25 C26 1.371(5) .
C25 H25 0.95 .
C26 C27 1.403(4) .
C26 H26 0.95 .
N2 C28 1.433(5) .
O2 C29 1.219(5) .
C28 C33 1.350(5) .
C28 C29 1.475(6) .
C29 C30 1.504(6) .
C30 C31 1.520(7) .
C30 H30A 0.97 .
C30 H30B 0.97 .
C31 C35 1.510(5) .
C31 C32 1.542(5) .
C31 C36 1.542(9) .
C32 C33 1.503(4) .
C32 H32A 0.97 .
C32 H32B 0.97 .
C33 C34 1.500(5) .
C34 H34A 0.96 .
C34 H34B 0.9487 .
C34 H34C 0.96 .
C35 H35A 0.96 .
C35 H35B 0.96 .
C35 H35C 0.96 .
C36 H36A 0.96 .
C36 H36B 0.96 .
C36 H36C 0.96 .
